data_7246018
loop_
_publ_author_name
'Zhang, Yu'
'Hu, Li-Yuan'
'Luo, Xu-Feng'
'Shen, Liangjun'
'Li, Zhong-Qiu'
'Ke, Si-Wen'
'Li, Xing'
'Xiao, Xunwen'

_publ_section_title
;
 A hybrid bonding strategy for tetrathiafulvalene-based hydrogen-bonded
 organic frameworks with electrical- and photo-conductivity
;
_journal_issue 4
_journal_name_full CrystEngComm
_journal_page_first 508
_journal_page_last 512
_journal_paper_doi 10.1039/D2CE01614A
_journal_volume 25
_journal_year 2023
_chemical_formula_moiety 'C16 H10 N2 S4, C17 H10 O4 S2'
_chemical_formula_sum 'C33 H20 N2 O4 S6'
_chemical_formula_weight 700.87
_chemical_name_systematic 3
_space_group_crystal_system monoclinic
_space_group_IT_number 14
_space_group_name_Hall '-P 2ybc'
_space_group_name_H-M_alt 'P 1 21/c 1'
_atom_sites_solution_hydrogens geom
_atom_sites_solution_primary dual
_atom_sites_solution_secondary difmap
_audit_creation_date 2021-02-27
_audit_creation_method
;
Olex2 1.2
(compiled 2018.05.29 svn.r3508 for OlexSys, GUI svn.r5506)
;
_audit_update_record
;
2021-03-10 deposited with the CCDC.	2022-12-19 downloaded from the CCDC.
;
_cell_angle_alpha 90.00
_cell_angle_beta 94.9380(10)
_cell_angle_gamma 90.00
_cell_formula_units_Z 4
_cell_length_a 6.2610(3)
_cell_length_b 19.6413(9)
_cell_length_c 32.8415(15)
_cell_measurement_reflns_used 9151
_cell_measurement_temperature 273.15
_cell_measurement_theta_max 26.55
_cell_measurement_theta_min 2.42
_cell_volume 4023.7(3)
_computing_cell_refinement 'SAINT v8.37A (Bruker, 2015)'
_computing_data_reduction 'SAINT v8.37A (Bruker, 2015)'
_computing_molecular_graphics 'Olex2 (Dolomanov et al., 2009)'
_computing_publication_material 'Olex2 (Dolomanov et al., 2009)'
_computing_structure_refinement 'XL (Sheldrick, 2008)'
_computing_structure_solution 'ShelXT (Sheldrick, 2015)'
_diffrn_ambient_temperature 273.15
_diffrn_measured_fraction_theta_full 0.996
_diffrn_measured_fraction_theta_max 0.996
_diffrn_measurement_device_type 'Bruker APEX-II CCD'
_diffrn_measurement_method '\f and \w scans'
_diffrn_radiation_monochromator graphite
_diffrn_radiation_type MoK\a
_diffrn_radiation_wavelength 0.71073
_diffrn_reflns_av_R_equivalents 0.0393
_diffrn_reflns_av_unetI/netI 0.0269
_diffrn_reflns_limit_h_max 8
_diffrn_reflns_limit_h_min -8
_diffrn_reflns_limit_k_max 25
_diffrn_reflns_limit_k_min -25
_diffrn_reflns_limit_l_max 42
_diffrn_reflns_limit_l_min -42
_diffrn_reflns_number 79963
_diffrn_reflns_theta_full 27.53
_diffrn_reflns_theta_max 27.53
_diffrn_reflns_theta_min 2.14
_diffrn_source 'fine-focus sealed tube'
_diffrn_standards_number 0
_exptl_absorpt_coefficient_mu 0.373
_exptl_absorpt_correction_T_max 0.9816
_exptl_absorpt_correction_T_min 0.9291
_exptl_absorpt_correction_type none
_exptl_crystal_colour 'dull dark red'
_exptl_crystal_colour_lustre dull
_exptl_crystal_colour_modifier dark
_exptl_crystal_colour_primary red
_exptl_crystal_density_diffrn 1.157
_exptl_crystal_density_method 'not measured'
_exptl_crystal_description block
_exptl_crystal_F_000 1440
_exptl_crystal_size_max 0.2
_exptl_crystal_size_mid 0.1
_exptl_crystal_size_min 0.05
_refine_diff_density_max 2.352
_refine_diff_density_min -0.558
_refine_diff_density_rms 0.193
_refine_ls_extinction_method none
_refine_ls_goodness_of_fit_ref 1.650
_refine_ls_hydrogen_treatment constr
_refine_ls_matrix_type full
_refine_ls_number_parameters 408
_refine_ls_number_reflns 9236
_refine_ls_number_restraints 0
_refine_ls_restrained_S_all 1.650
_refine_ls_R_factor_all 0.1548
_refine_ls_R_factor_gt 0.1219
_refine_ls_shift/su_max 0.001
_refine_ls_shift/su_mean 0.000
_refine_ls_structure_factor_coef Fsqd
_refine_ls_weighting_details 'calc w=1/[\s^2^(Fo^2^)+(0.2000P)^2^+0.0000P] where P=(Fo^2^+2Fc^2^)/3'
_refine_ls_weighting_scheme calc
_refine_ls_wR_factor_gt 0.3874
_refine_ls_wR_factor_ref 0.4128
_reflns_number_gt 6251
_reflns_number_total 9236
_reflns_threshold_expression >2sigma(I)
_cod_data_source_file d2ce01614a2.cif
_cod_data_source_block 1_CCDC1
_cod_depositor_comments 'Adding full bibliography for 7246017--7246018.cif.'
_cod_database_code 7246018
_olex2_refinement_description
;
1. Fixed Uiso
 At 1.2 times of:
  All C(H) groups
 At 1.5 times of:
  All O(H) groups
2.a Aromatic/amide H refined with riding coordinates:
 C1(H1), C2(H2A), C3(H3A), C4(H4), C7(H7), C10(H10), C13(H13), C14(H14),
 C15(H15), C16(H16), C19(H19), C20(H20), C21(H21), C22(H22), C28(H28), C29(H29),
  C30(H30), C31(H31)
2.b Idealised tetrahedral OH refined as rotating group:
 O2(H2), O3(H3)
;
_olex2_submission_original_sample_id 3
_olex2_submission_special_instructions 'No special instructions were received'

loop_
_space_group_symop_id
_space_group_symop_operation_xyz
1 'x, y, z'
2 '-x, y+1/2, -z+1/2'
3 '-x, -y, -z'
4 'x, -y-1/2, z-1/2'

loop_
_atom_site_label
_atom_site_type_symbol
_atom_site_fract_x
_atom_site_fract_y
_atom_site_fract_z
_atom_site_U_iso_or_equiv
_atom_site_adp_type
_atom_site_occupancy
_atom_site_calc_flag
_atom_site_disorder_assembly
_atom_site_disorder_group
_atom_site_refinement_flags_posn
S1 S 0.9561(3) 0.48338(9) 0.28539(5) 0.0798(5) Uani 1 d . . .
S2 S 0.9818(3) 0.34666(11) 0.24926(6) 0.0939(6) Uani 1 d . . .
S3 S 0.5524(2) 0.43427(7) 0.33364(4) 0.0652(4) Uani 1 d . . .
S4 S 0.5780(3) 0.29886(8) 0.29628(5) 0.0848(5) Uani 1 d . . .
N1 N 0.1397(7) 0.4655(2) 0.43315(14) 0.0696(12) Uani 1 d . . .
N2 N 1.5723(9) 0.5760(3) 0.20832(18) 0.0894(16) Uani 1 d . . .
C1 C 1.5542(14) 0.6348(4) 0.2280(3) 0.106(2) Uani 1 d . . .
H1 H 1.6468 0.6703 0.2231 0.127 Uiso 1 calc . . R
C2 C 1.404(2) 0.6441(4) 0.2549(3) 0.157(5) Uani 1 d . . .
H2A H 1.3890 0.6860 0.2675 0.188 Uiso 1 calc . . R
C3 C 1.4437(10) 0.5244(4) 0.21635(19) 0.0850(18) Uani 1 d . . .
H3A H 1.4603 0.4831 0.2031 0.102 Uiso 1 calc . . R
C4 C 1.2731(16) 0.5896(5) 0.2630(3) 0.125(3) Uani 1 d . . .
H4 H 1.1739 0.5946 0.2823 0.150 Uiso 1 calc . . R
C5 C 1.2869(9) 0.5296(3) 0.24341(16) 0.0726(15) Uani 1 d . . .
C6 C 1.1521(9) 0.4703(4) 0.25045(16) 0.0743(16) Uani 1 d . . .
C7 C 1.1567(12) 0.4082(4) 0.2348(2) 0.096(2) Uani 1 d . . .
H7 H 1.2546 0.3978 0.2160 0.115 Uiso 1 calc . . R
C8 C 0.8493(8) 0.4020(3) 0.28112(16) 0.0676(14) Uani 1 d . . .
C9 C 0.6841(9) 0.3822(3) 0.30133(17) 0.0657(13) Uani 1 d . . .
C10 C 0.3971(10) 0.3107(3) 0.33219(18) 0.0722(15) Uani 1 d . . .
H10 H 0.3097 0.2749 0.3391 0.087 Uiso 1 calc . . R
C11 C 0.3826(8) 0.3707(2) 0.34986(15) 0.0552(11) Uani 1 d . . .
C12 C 0.2333(7) 0.3888(2) 0.38019(14) 0.0520(11) Uani 1 d . . .
C13 C 0.2727(9) 0.4459(3) 0.40526(17) 0.0656(13) Uani 1 d . . .
H13 H 0.3961 0.4713 0.4025 0.079 Uiso 1 calc . . R
C14 C 0.0517(9) 0.3514(3) 0.38536(16) 0.0657(13) Uani 1 d . . .
H14 H 0.0205 0.3125 0.3698 0.079 Uiso 1 calc . . R
C15 C -0.0846(9) 0.3728(3) 0.41423(17) 0.0704(14) Uani 1 d . . .
H15 H -0.2078 0.3480 0.4182 0.084 Uiso 1 calc . . R
C16 C -0.0363(9) 0.4302(3) 0.43668(17) 0.0700(14) Uani 1 d . . .
H16 H -0.1313 0.4449 0.4551 0.084 Uiso 1 calc . . R
S5 S 0.92177(19) 0.89332(6) 0.48717(4) 0.0607(4) Uani 1 d . . .
S6 S 0.74315(19) 0.99411(6) 0.54093(4) 0.0605(4) Uani 1 d . . .
O1 O -0.0771(7) 0.8224(2) 0.66348(14) 0.0886(13) Uani 1 d . . .
O2 O -0.1169(8) 0.9337(2) 0.65994(15) 0.0933(14) Uani 1 d . . .
H2 H -0.2120 0.9263 0.6750 0.140 Uiso 1 calc . . GR
O3 O 0.2555(6) 0.58127(18) 0.47044(13) 0.0725(10) Uani 1 d . . .
H3 H 0.2268 0.5429 0.4618 0.109 Uiso 1 calc . . GR
O4 O 0.5888(6) 0.5511(2) 0.46126(15) 0.0859(13) Uani 1 d . . .
C17 C 0.4636(8) 0.5912(2) 0.47153(15) 0.0574(12) Uani 1 d . . .
C18 C 0.5262(7) 0.6625(2) 0.48527(14) 0.0506(10) Uani 1 d . . .
C19 C 0.3754(8) 0.7134(3) 0.48783(18) 0.0662(14) Uani 1 d . . .
H19 H 0.2306 0.7033 0.4825 0.079 Uiso 1 calc . . R
C20 C 0.7375(8) 0.6774(2) 0.49470(18) 0.0634(13) Uani 1 d . . .
H20 H 0.8403 0.6435 0.4933 0.076 Uiso 1 calc . . R
C21 C 0.8010(7) 0.7435(2) 0.50653(18) 0.0617(13) Uani 1 d . . .
H21 H 0.9449 0.7530 0.5136 0.074 Uiso 1 calc . . R
C22 C 0.4365(7) 0.7780(2) 0.49802(17) 0.0602(13) Uani 1 d . . .
H22 H 0.3333 0.8120 0.4985 0.072 Uiso 1 calc . . R
C23 C 0.6501(7) 0.7939(2) 0.50764(14) 0.0464(10) Uani 1 d . . .
C24 C 0.7201(7) 0.8655(2) 0.51648(14) 0.0504(10) Uani 1 d . . .
C25 C 0.9312(7) 0.9760(2) 0.50585(15) 0.0538(11) Uani 1 d . . .
C26 C 0.6379(6) 0.9110(2) 0.54148(14) 0.0478(10) Uani 1 d . . .
C27 C 0.4736(6) 0.9010(2) 0.57065(14) 0.0482(10) Uani 1 d . . .
C28 C 0.4383(8) 0.8389(2) 0.58908(17) 0.0594(12) Uani 1 d . . .
H28 H 0.5233 0.8017 0.5836 0.071 Uiso 1 calc . . R
C29 C 0.3463(8) 0.9559(3) 0.58081(17) 0.0620(12) Uani 1 d . . .
H29 H 0.3691 0.9984 0.5696 0.074 Uiso 1 calc . . R
C30 C 0.1886(7) 0.9484(3) 0.60695(16) 0.0618(12) Uani 1 d . . .
H30 H 0.1087 0.9859 0.6139 0.074 Uiso 1 calc . . R
C31 C 0.2776(8) 0.8313(3) 0.61563(16) 0.0629(13) Uani 1 d . . .
H31 H 0.2580 0.7897 0.6283 0.075 Uiso 1 calc . . R
C32 C 0.1487(7) 0.8856(2) 0.62290(14) 0.0524(11) Uani 1 d . . .
C33 C -0.0257(8) 0.8764(3) 0.65122(16) 0.0619(13) Uani 1 d . . .

loop_
_atom_site_aniso_label
_atom_site_aniso_U_11
_atom_site_aniso_U_22
_atom_site_aniso_U_33
_atom_site_aniso_U_23
_atom_site_aniso_U_13
_atom_site_aniso_U_12
S1 0.0739(10) 0.0874(11) 0.0843(10) -0.0045(8) 0.0421(8) -0.0005(8)
S2 0.0960(12) 0.1043(13) 0.0867(11) -0.0259(9) 0.0369(9) -0.0029(10)
S3 0.0657(8) 0.0577(8) 0.0758(9) 0.0016(6) 0.0259(6) -0.0033(6)
S4 0.0965(12) 0.0698(10) 0.0926(11) -0.0211(8) 0.0336(9) -0.0028(8)
N1 0.073(3) 0.067(3) 0.074(3) -0.001(2) 0.033(2) -0.001(2)
N2 0.073(3) 0.110(4) 0.091(4) 0.030(3) 0.040(3) 0.012(3)
C1 0.132(6) 0.088(5) 0.108(5) 0.028(4) 0.069(5) 0.005(4)
C2 0.232(12) 0.074(5) 0.187(10) 0.002(5) 0.152(9) -0.010(6)
C3 0.080(4) 0.105(5) 0.076(4) -0.001(3) 0.040(3) 0.001(4)
C4 0.155(7) 0.111(6) 0.127(6) 0.032(5) 0.108(6) 0.022(5)
C5 0.073(3) 0.091(4) 0.058(3) 0.018(3) 0.030(3) 0.017(3)
C6 0.064(3) 0.114(5) 0.048(3) 0.013(3) 0.020(2) 0.014(3)
C7 0.098(5) 0.120(6) 0.078(4) -0.009(4) 0.057(3) 0.006(4)
C8 0.060(3) 0.082(4) 0.063(3) 0.001(3) 0.019(2) 0.007(3)
C9 0.070(3) 0.065(3) 0.064(3) -0.005(2) 0.010(3) 0.000(2)
C10 0.079(4) 0.061(3) 0.080(4) -0.005(3) 0.025(3) -0.012(3)
C11 0.058(3) 0.055(3) 0.053(3) 0.002(2) 0.006(2) -0.006(2)
C12 0.057(3) 0.047(2) 0.053(2) 0.0017(18) 0.011(2) -0.0054(19)
C13 0.071(3) 0.054(3) 0.076(3) -0.006(2) 0.027(3) -0.007(2)
C14 0.066(3) 0.064(3) 0.069(3) -0.003(2) 0.010(2) -0.018(2)
C15 0.063(3) 0.078(4) 0.073(3) 0.002(3) 0.019(3) -0.020(3)
C16 0.066(3) 0.076(4) 0.071(3) -0.005(3) 0.029(3) -0.008(3)
S5 0.0529(7) 0.0474(7) 0.0872(9) -0.0090(6) 0.0362(6) -0.0042(5)
S6 0.0544(7) 0.0462(6) 0.0854(9) -0.0094(6) 0.0327(6) -0.0073(5)
O1 0.087(3) 0.089(3) 0.096(3) 0.000(2) 0.045(2) -0.017(2)
O2 0.083(3) 0.097(3) 0.110(3) -0.005(3) 0.063(2) 0.005(2)
O3 0.067(2) 0.057(2) 0.098(3) -0.0234(19) 0.0289(19) -0.0130(17)
O4 0.072(2) 0.056(2) 0.134(4) -0.027(2) 0.029(2) 0.0048(19)
C17 0.060(3) 0.045(2) 0.071(3) -0.007(2) 0.029(2) -0.002(2)
C18 0.051(2) 0.045(2) 0.059(3) -0.0078(19) 0.022(2) 0.0018(19)
C19 0.037(2) 0.062(3) 0.101(4) -0.026(3) 0.014(2) 0.002(2)
C20 0.048(3) 0.047(2) 0.097(4) -0.004(2) 0.016(2) 0.014(2)
C21 0.039(2) 0.050(3) 0.098(4) -0.006(2) 0.013(2) 0.0054(19)
C22 0.038(2) 0.047(2) 0.097(4) -0.011(2) 0.011(2) 0.0109(19)
C23 0.037(2) 0.043(2) 0.061(3) 0.0007(18) 0.0142(18) 0.0026(17)
C24 0.040(2) 0.048(2) 0.066(3) -0.001(2) 0.0175(19) -0.0008(18)
C25 0.043(2) 0.049(2) 0.072(3) -0.002(2) 0.022(2) -0.0032(18)
C26 0.038(2) 0.041(2) 0.066(3) -0.0004(19) 0.0148(19) 0.0012(17)
C27 0.036(2) 0.048(2) 0.062(3) 0.0008(19) 0.0120(18) -0.0013(17)
C28 0.053(3) 0.047(2) 0.082(3) 0.005(2) 0.026(2) 0.008(2)
C29 0.053(3) 0.051(3) 0.087(3) 0.000(2) 0.030(2) 0.005(2)
C30 0.045(2) 0.066(3) 0.077(3) 0.003(2) 0.020(2) 0.009(2)
C31 0.066(3) 0.055(3) 0.071(3) 0.007(2) 0.025(2) -0.005(2)
C32 0.043(2) 0.063(3) 0.053(3) -0.004(2) 0.0157(19) 0.000(2)
C33 0.048(3) 0.078(3) 0.063(3) -0.005(3) 0.019(2) -0.015(2)

loop_
_atom_type_symbol
_atom_type_description
_atom_type_scat_dispersion_real
_atom_type_scat_dispersion_imag
_atom_type_scat_source
C C 0.0033 0.0016 'International Tables Vol C Tables 4.2.6.8 and 6.1.1.4'
H H 0.0000 0.0000 'International Tables Vol C Tables 4.2.6.8 and 6.1.1.4'
N N 0.0061 0.0033 'International Tables Vol C Tables 4.2.6.8 and 6.1.1.4'
O O 0.0106 0.0060 'International Tables Vol C Tables 4.2.6.8 and 6.1.1.4'
S S 0.1246 0.1234 'International Tables Vol C Tables 4.2.6.8 and 6.1.1.4'

loop_
_geom_angle_atom_site_label_1
_geom_angle_atom_site_label_2
_geom_angle_atom_site_label_3
_geom_angle
_geom_angle_site_symmetry_1
_geom_angle_site_symmetry_3
_geom_angle_publ_flag
C8 S1 C6 95.7(3) . . ?
C7 S2 C8 94.2(3) . . ?
C9 S3 C11 95.7(3) . . ?
C10 S4 C9 94.3(3) . . ?
C16 N1 C13 118.7(5) . . ?
C1 N2 C3 119.0(6) . . ?
N2 C1 H1 119.2 . . ?
N2 C1 C2 121.7(7) . . ?
C2 C1 H1 119.2 . . ?
C1 C2 H2A 120.8 . . ?
C1 C2 C4 118.4(8) . . ?
C4 C2 H2A 120.8 . . ?
N2 C3 H3A 118.5 . . ?
N2 C3 C5 123.0(7) . . ?
C5 C3 H3A 118.5 . . ?
C2 C4 H4 119.4 . . ?
C5 C4 C2 121.3(7) . . ?
C5 C4 H4 119.4 . . ?
C3 C5 C6 119.5(6) . . ?
C4 C5 C3 116.6(6) . . ?
C4 C5 C6 123.8(5) . . ?
C5 C6 S1 115.3(5) . . ?
C7 C6 S1 115.1(5) . . ?
C7 C6 C5 129.6(5) . . ?
S2 C7 H7 119.9 . . ?
C6 C7 S2 120.2(4) . . ?
C6 C7 H7 119.9 . . ?
S1 C8 S2 114.7(3) . . ?
C9 C8 S1 122.6(5) . . ?
C9 C8 S2 122.6(5) . . ?
S3 C9 S4 114.2(3) . . ?
C8 C9 S3 124.2(5) . . ?
C8 C9 S4 121.6(5) . . ?
S4 C10 H10 120.1 . . ?
C11 C10 S4 119.7(4) . . ?
C11 C10 H10 120.1 . . ?
C10 C11 S3 115.9(4) . . ?
C10 C11 C12 126.0(5) . . ?
C12 C11 S3 118.1(4) . . ?
C13 C12 C11 120.2(4) . . ?
C14 C12 C11 122.3(4) . . ?
C14 C12 C13 117.4(5) . . ?
N1 C13 C12 122.8(5) . . ?
N1 C13 H13 118.6 . . ?
C12 C13 H13 118.6 . . ?
C12 C14 H14 120.5 . . ?
C12 C14 C15 119.0(5) . . ?
C15 C14 H14 120.5 . . ?
C14 C15 H15 120.2 . . ?
C16 C15 C14 119.6(5) . . ?
C16 C15 H15 120.2 . . ?
N1 C16 C15 122.4(5) . . ?
N1 C16 H16 118.8 . . ?
C15 C16 H16 118.8 . . ?
C25 S5 C24 95.9(2) . . ?
C25 S6 C26 95.3(2) . . ?
C33 O2 H2 109.5 . . ?
C17 O3 H3 109.5 . . ?
O3 C17 C18 112.1(4) . . ?
O4 C17 O3 125.0(5) . . ?
O4 C17 C18 122.8(5) . . ?
C19 C18 C17 121.8(4) . . ?
C20 C18 C17 119.2(4) . . ?
C20 C18 C19 119.0(4) . . ?
C18 C19 H19 119.6 . . ?
C22 C19 C18 120.8(4) . . ?
C22 C19 H19 119.6 . . ?
C18 C20 H20 119.7 . . ?
C18 C20 C21 120.5(4) . . ?
C21 C20 H20 119.7 . . ?
C20 C21 H21 120.1 . . ?
C23 C21 C20 119.8(4) . . ?
C23 C21 H21 120.1 . . ?
C19 C22 H22 119.5 . . ?
C19 C22 C23 120.9(4) . . ?
C23 C22 H22 119.5 . . ?
C21 C23 C22 119.0(4) . . ?
C21 C23 C24 119.6(4) . . ?
C22 C23 C24 121.3(4) . . ?
C23 C24 S5 113.7(3) . . ?
C26 C24 S5 117.6(3) . . ?
C26 C24 C23 128.5(4) . . ?
S5 C25 S6 114.7(2) . . ?
C25 C25 S5 123.6(5) 3_776 . ?
C25 C25 S6 121.7(5) 3_776 . ?
C24 C26 S6 116.5(3) . . ?
C24 C26 C27 129.1(4) . . ?
C27 C26 S6 114.4(3) . . ?
C28 C27 C26 123.1(4) . . ?
C28 C27 C29 117.2(4) . . ?
C29 C27 C26 119.6(4) . . ?
C27 C28 H28 119.4 . . ?
C27 C28 C31 121.2(4) . . ?
C31 C28 H28 119.4 . . ?
C27 C29 H29 119.2 . . ?
C30 C29 C27 121.5(5) . . ?
C30 C29 H29 119.2 . . ?
C29 C30 H30 120.0 . . ?
C32 C30 C29 120.1(5) . . ?
C32 C30 H30 120.0 . . ?
C28 C31 H31 120.3 . . ?
C32 C31 C28 119.5(5) . . ?
C32 C31 H31 120.3 . . ?
C30 C32 C31 120.2(4) . . ?
C30 C32 C33 120.7(4) . . ?
C31 C32 C33 118.9(5) . . ?
O1 C33 O2 124.0(5) . . ?
O1 C33 C32 123.3(5) . . ?
O2 C33 C32 112.7(5) . . ?

loop_
_geom_bond_atom_site_label_1
_geom_bond_atom_site_label_2
_geom_bond_distance
_geom_bond_site_symmetry_2
_geom_bond_publ_flag
S1 C6 1.770(5) . ?
S1 C8 1.733(6) . ?
S2 C7 1.725(8) . ?
S2 C8 1.765(6) . ?
S3 C9 1.733(6) . ?
S3 C11 1.753(5) . ?
S4 C9 1.769(6) . ?
S4 C10 1.720(6) . ?
N1 C13 1.346(7) . ?
N1 C16 1.316(7) . ?
N2 C1 1.332(10) . ?
N2 C3 1.335(9) . ?
C1 H1 0.9300 . ?
C1 C2 1.357(11) . ?
C2 H2A 0.9300 . ?
C2 C4 1.388(12) . ?
C3 H3A 0.9300 . ?
C3 C5 1.384(8) . ?
C4 H4 0.9300 . ?
C4 C5 1.350(10) . ?
C5 C6 1.467(9) . ?
C6 C7 1.325(10) . ?
C7 H7 0.9300 . ?
C8 C9 1.334(8) . ?
C10 H10 0.9300 . ?
C10 C11 1.320(7) . ?
C11 C12 1.468(7) . ?
C12 C13 1.400(7) . ?
C12 C14 1.376(7) . ?
C13 H13 0.9300 . ?
C14 H14 0.9300 . ?
C14 C15 1.394(8) . ?
C15 H15 0.9300 . ?
C15 C16 1.368(8) . ?
C16 H16 0.9300 . ?
S5 C24 1.740(4) . ?
S5 C25 1.735(5) . ?
S6 C25 1.753(5) . ?
S6 C26 1.760(4) . ?
O1 C33 1.188(7) . ?
O2 H2 0.8200 . ?
O2 C33 1.306(7) . ?
O3 H3 0.8200 . ?
O3 C17 1.315(6) . ?
O4 C17 1.181(6) . ?
C17 C18 1.512(6) . ?
C18 C19 1.382(6) . ?
C18 C20 1.365(7) . ?
C19 H19 0.9300 . ?
C19 C22 1.359(7) . ?
C20 H20 0.9300 . ?
C20 C21 1.402(7) . ?
C21 H21 0.9300 . ?
C21 C23 1.372(6) . ?
C22 H22 0.9300 . ?
C22 C23 1.384(6) . ?
C23 C24 1.493(6) . ?
C24 C26 1.346(6) . ?
C25 C25 1.355(9) 3_776 ?
C26 C27 1.478(6) . ?
C27 C28 1.387(7) . ?
C27 C29 1.398(6) . ?
C28 H28 0.9300 . ?
C28 C31 1.395(7) . ?
C29 H29 0.9300 . ?
C29 C30 1.371(7) . ?
C30 H30 0.9300 . ?
C30 C32 1.370(7) . ?
C31 H31 0.9300 . ?
C31 C32 1.372(7) . ?
C32 C33 1.505(6) . ?
